data_7702302
loop_
_publ_author_name
'Abram, Ulrich'
'Mack, J\"urgen'
'Ortner, Kirstin'
'M\"uller, Martin'

_publ_section_title
;
 Reactions of
 dichloro[2-(dimethylaminomethyl)phenyl-C1,N&#x200A;]gold(III),
 [Au(damp-C1,N&#x200A;)Cl2], with heterocyclic thiols. Evidence for Au--N
 bond cleavage and protonation of the dimethylamino group
;
_journal_issue 6
_journal_name_full 'Journal of the Chemical Society, Dalton Transactions'
_journal_page_first 1011
_journal_paper_doi 10.1039/a708618k
_journal_year 1998
_chemical_formula_moiety '[Au(Hdamp-C1)(HSpy)2Cl]Cl2 x H2O'
_chemical_formula_sum 'C19 H23 Au Cl3 N3 O S2'
_chemical_formula_weight 676.84
_chemical_name_systematic
; 
chloro{2-(N,N-dimethylammoniummethyl)
phenyl}bis(2-mercaptopyridinium)gold(II) chlorid x H2O
;
_space_group_IT_number 14
_space_group_name_Hall '-P 2ybc'
_space_group_name_H-M_alt 'P 1 21/c 1'
_symmetry_cell_setting monoclinic
_symmetry_space_group_name_H-M 'P 1 21/c 1'
_atom_sites_solution_hydrogens 'geom except H(8), H(22), H32 -difmap'
_atom_sites_solution_primary Patterson
_atom_sites_solution_secondary difmap
_audit_creation_method SHELXL
_cell_angle_alpha 90.00
_cell_angle_beta 71.22(2)
_cell_angle_gamma 90.00
_cell_formula_units_Z 4
_cell_length_a 15.910(6)
_cell_length_b 11.036(3)
_cell_length_c 14.650(5)
_cell_measurement_reflns_used 25
_cell_measurement_temperature 293(2)
_cell_measurement_theta_max 12.03
_cell_measurement_theta_min 9.25
_cell_volume 2435.3(14)
_computing_cell_refinement SET4
_computing_data_collection CAD4
_computing_data_reduction 'SDP, HELENA'
_computing_molecular_graphics 'SCHAKAL (Keller,1995), ZORTEP (Zsolnai,1997)'
_computing_publication_material 'SHELXL-93 (Sheldrick, 1939)'
_computing_structure_refinement 'SHELXL-93 (Sheldrick, 1993)'
_computing_structure_solution 'SHELXS-86 (Sheldrick, 1990)'
_diffrn_ambient_temperature 293(2)
_diffrn_measurement_device CAD4
_diffrn_measurement_method 'omega scans'
_diffrn_radiation_monochromator graphite
_diffrn_radiation_source 'fine-focus sealed tube'
_diffrn_radiation_type MoKa
_diffrn_radiation_wavelength 0.71073
_diffrn_reflns_av_R_equivalents 0.0474
_diffrn_reflns_av_sigmaI/netI 0.0613
_diffrn_reflns_limit_h_max 1
_diffrn_reflns_limit_h_min -20
_diffrn_reflns_limit_k_max 14
_diffrn_reflns_limit_k_min 0
_diffrn_reflns_limit_l_max 18
_diffrn_reflns_limit_l_min -19
_diffrn_reflns_number 5316
_diffrn_reflns_theta_max 26.00
_diffrn_reflns_theta_min 3.21
_diffrn_standards_decay_% none
_diffrn_standards_interval_count 300
_diffrn_standards_interval_time 3600
_diffrn_standards_number 3
_exptl_absorpt_coefficient_mu 6.557
_exptl_absorpt_correction_T_max 0.999
_exptl_absorpt_correction_T_min 0.732
_exptl_absorpt_correction_type DIFABS
_exptl_crystal_colour yellow
_exptl_crystal_density_diffrn 1.846
_exptl_crystal_description plate
_exptl_crystal_F_000 1312
_exptl_crystal_size_max 0.40
_exptl_crystal_size_mid 0.20
_exptl_crystal_size_min 0.20
_refine_diff_density_max 1.331
_refine_diff_density_min -1.660
_refine_diff_density_rms .164
_refine_ls_extinction_method none
_refine_ls_goodness_of_fit_all 1.080
_refine_ls_goodness_of_fit_obs 1.077
_refine_ls_hydrogen_treatment 'riding model, refined'
_refine_ls_matrix_type full
_refine_ls_number_parameters 272
_refine_ls_number_reflns 4755
_refine_ls_number_restraints 0
_refine_ls_restrained_S_all 1.094
_refine_ls_restrained_S_obs 1.077
_refine_ls_R_factor_all 0.0931
_refine_ls_R_factor_obs 0.0558
_refine_ls_shift/esd_max 0.046
_refine_ls_shift/esd_mean 0.001
_refine_ls_structure_factor_coef Fsqd
_refine_ls_weighting_details 'w=1/[s^2^(Fo^2^)+( 0.0494P)^2^+16.9761P] where P=(Fo^2^+2Fc^2^)/3'
_refine_ls_weighting_scheme calc
_refine_ls_wR_factor_all 0.1383
_refine_ls_wR_factor_obs 0.1148
_reflns_number_observed 3460
_reflns_number_total 4781
_reflns_observed_criterion >2sigma(I)
_cod_data_source_file k708618.txt
_cod_data_source_block spy
_cod_depositor_comments
;
The following automatic conversions were performed:

data item '_refine_ls_weighting_scheme' value 'calc
w=1/[s^2^(Fo^2^)+( 0.0494P)^2^+16.9761P] where P=(Fo^2^+2Fc^2^)/3'
was changed to 'calc'. A new data item '_refine_ls_weighting_details'
was created with the value set to 'w=1/[s^2^(Fo^2^)+(
0.0494P)^2^+16.9761P] where P=(Fo^2^+2Fc^2^)/3'.

Automatic conversion script
Id: cif_fix_values 6909 2019-04-08 15:41:33Z antanas 
;
_cod_original_sg_symbol_H-M P2)1)/c
_cod_database_code 7702302

loop_
_symmetry_equiv_pos_as_xyz
'x, y, z'
'-x, y+1/2, -z+1/2'
'-x, -y, -z'
'x, -y-1/2, z-1/2'

loop_
_atom_site_aniso_label
_atom_site_aniso_U_11
_atom_site_aniso_U_22
_atom_site_aniso_U_33
_atom_site_aniso_U_23
_atom_site_aniso_U_13
_atom_site_aniso_U_12
Au 0.0419(2) 0.0429(2) 0.0489(3) -0.0017(2) -0.0150(2) -0.0015(2)
Cl1 0.072(2) 0.058(2) 0.051(2) -0.0041(15) -0.0210(15) -0.008(2)
Cl2 0.059(2) 0.070(2) 0.067(2) 0.013(2) -0.017(2) -0.009(2)
Cl3 0.072(2) 0.064(2) 0.070(2) 0.003(2) 0.001(2) 0.006(2)
C1 0.038(5) 0.048(6) 0.040(6) -0.001(5) -0.004(4) -0.010(5)
C2 0.049(6) 0.069(8) 0.057(8) -0.006(7) -0.015(6) -0.007(6)
C3 0.057(7) 0.080(9) 0.046(7) -0.001(7) -0.012(6) -0.013(7)
C4 0.063(7) 0.067(8) 0.070(8) -0.022(7) -0.028(6) -0.009(7)
C5 0.065(8) 0.091(11) 0.104(12) -0.055(10) -0.017(8) 0.000(8)
C6 0.046(6) 0.054(8) 0.082(9) -0.018(7) -0.015(6) -0.006(6)
C7 0.068(9) 0.082(11) 0.103(13) -0.015(10) -0.014(8) -0.013(8)
N8 0.047(6) 0.068(8) 0.071(8) -0.008(6) 0.008(5) -0.005(5)
C9 0.036(6) 0.099(12) 0.095(11) 0.018(10) 0.007(6) -0.001(7)
C10 0.151(18) 0.076(12) 0.138(17) 0.029(12) -0.076(15) 0.007(11)
S20 0.066(2) 0.047(2) 0.076(2) 0.013(2) -0.029(2) -0.0112(15)
C21 0.052(6) 0.041(6) 0.043(6) 0.002(5) -0.006(5) -0.001(5)
N22 0.059(6) 0.057(6) 0.047(6) 0.002(5) -0.024(5) 0.007(5)
C23 0.058(7) 0.079(10) 0.066(8) -0.007(8) -0.028(6) 0.005(7)
C24 0.076(10) 0.094(12) 0.082(11) -0.015(10) -0.043(9) 0.012(9)
C25 0.118(13) 0.108(14) 0.052(9) -0.010(9) -0.044(9) 0.040(11)
C26 0.102(11) 0.053(8) 0.060(9) 0.005(7) -0.024(8) 0.014(8)
S30 0.092(2) 0.050(2) 0.086(3) -0.002(2) -0.059(2) 0.005(2)
C31 0.080(9) 0.036(6) 0.057(8) -0.006(6) -0.026(7) 0.004(6)
N32 0.084(9) 0.046(7) 0.057(7) 0.011(5) -0.031(6) -0.001(5)
C33 0.095(11) 0.057(9) 0.069(9) 0.013(7) -0.027(8) -0.024(8)
C34 0.121(14) 0.046(9) 0.089(12) -0.010(8) -0.027(10) -0.016(9)
C35 0.131(14) 0.045(8) 0.064(9) -0.006(7) -0.018(9) 0.021(9)
C36 0.098(10) 0.054(8) 0.070(9) -0.007(7) -0.038(8) 0.015(8)
O 0.137(11) 0.117(11) 0.134(11) 0.008(9) -0.036(9) -0.003(9)

loop_
_atom_site_label
_atom_site_type_symbol
_atom_site_fract_x
_atom_site_fract_y
_atom_site_fract_z
_atom_site_U_iso_or_equiv
_atom_site_thermal_displace_type
_atom_site_occupancy
_atom_site_calc_flag
_atom_site_refinement_flags
Au Au 0.65724(3) 0.14090(4) 0.93785(3) 0.04448(15) Uani 1 d .
Cl1 Cl 0.6580(2) 0.2767(3) 1.0625(2) 0.0600(8) Uani 1 d .
Cl2 Cl 0.8740(2) 0.2723(3) 0.8434(2) 0.0662(8) Uani 1 d .
Cl3 Cl 0.8888(2) -0.2026(3) 0.5120(3) 0.0741(10) Uani 1 d .
C1 C 0.6382(6) 0.0170(10) 0.8409(8) 0.044(3) Uani 1 d .
C2 C 0.5523(8) -0.0102(12) 0.8513(9) 0.059(3) Uani 1 d .
H2 H 0.5069(8) 0.0284(12) 0.8988(9) 0.070 Uiso 1 calc R
C3 C 0.5316(8) -0.0942(13) 0.7924(9) 0.062(3) Uani 1 d .
H3 H 0.4727(8) -0.1145(13) 0.8021(9) 0.075 Uiso 1 calc R
C4 C 0.5974(8) -0.1477(12) 0.7200(10) 0.065(3) Uani 1 d .
H4 H 0.5838(8) -0.1990(12) 0.6763(10) 0.078 Uiso 1 calc R
C5 C 0.6834(10) -0.1249(14) 0.7126(12) 0.089(5) Uani 1 d .
H5 H 0.7285(10) -0.1668(14) 0.6672(12) 0.107 Uiso 1 calc R
C6 C 0.7054(8) -0.0401(11) 0.7717(10) 0.062(3) Uani 1 d .
C7 C 0.8038(9) -0.0286(15) 0.7664(12) 0.088(5) Uani 1 d .
H7A H 0.8097(9) 0.0392(15) 0.8061(12) 0.105 Uiso 1 calc R
H7B H 0.8211(9) -0.1014(15) 0.7930(12) 0.105 Uiso 1 calc R
N8 N 0.8634(7) -0.0109(11) 0.6701(8) 0.068(3) Uani 1 d .
H8 H 0.8684(88) -0.0814(129) 0.6288(99) 0.082 Uiso 1 d .
C9 C 0.9551(7) 0.0092(14) 0.6608(11) 0.083(5) Uani 1 d .
H9A H 0.9749(7) 0.0834(14) 0.6264(11) 0.125 Uiso 1 calc R
H9B H 0.9903(7) -0.0570(14) 0.6261(11) 0.125 Uiso 1 calc R
H9C H 0.9613(7) 0.0146(14) 0.7238(11) 0.125 Uiso 1 calc R
C10 C 0.8315(14) 0.1025(15) 0.6252(15) 0.115(7) Uani 1 d .
H10A H 0.7710(14) 0.0910(15) 0.6277(15) 0.172 Uiso 1 calc R
H10B H 0.8683(14) 0.1121(15) 0.5593(15) 0.172 Uiso 1 calc R
H10C H 0.8357(14) 0.1737(15) 0.6611(15) 0.172 Uiso 1 calc R
S20 S 0.6916(2) -0.0239(3) 1.0192(3) 0.0617(8) Uani 1 d .
C21 C 0.7781(7) 0.0168(10) 1.0610(8) 0.047(3) Uani 1 d .
N22 N 0.8389(6) 0.0990(9) 1.0165(8) 0.053(2) Uani 1 d .
H22 H 0.8304(50) 0.1365(76) 0.9701(61) 0.013(20) Uiso 1 d .
C23 C 0.9116(8) 0.1238(13) 1.0409(10) 0.066(4) Uani 1 d .
H23 H 0.9515(8) 0.1821(13) 1.0063(10) 0.079 Uiso 1 calc R
C24 C 0.9279(10) 0.0663(16) 1.1139(12) 0.080(4) Uani 1 d .
H24 H 0.9783(10) 0.0835(16) 1.1307(12) 0.096 Uiso 1 calc R
C25 C 0.8672(12) -0.0192(16) 1.1632(11) 0.089(5) Uani 1 d .
H25 H 0.8762(12) -0.0607(16) 1.2145(11) 0.106 Uiso 1 calc R
C26 C 0.7916(10) -0.0444(12) 1.1365(10) 0.072(4) Uani 1 d .
H26 H 0.7509(10) -0.1024(12) 1.1700(10) 0.086 Uiso 1 calc R
S30 S 0.6120(3) 0.2806(3) 0.8432(3) 0.0688(10) Uani 1 d .
C31 C 0.6348(9) 0.4254(10) 0.8761(9) 0.057(3) Uani 1 d .
N32 N 0.7134(8) 0.4486(10) 0.8892(8) 0.061(3) Uani 1 d .
H32 H 0.7466(95) 0.4030(128) 0.8767(110) 0.073 Uiso 1 d .
C33 C 0.7359(11) 0.5579(13) 0.9135(10) 0.073(4) Uani 1 d .
H33 H 0.7905(11) 0.5693(13) 0.9227(10) 0.088 Uiso 1 calc R
C34 C 0.6785(12) 0.6523(14) 0.9247(11) 0.087(5) Uani 1 d .
H34 H 0.6935(12) 0.7290(14) 0.9409(11) 0.105 Uiso 1 calc R
C35 C 0.5982(13) 0.6323(13) 0.9116(10) 0.083(5) Uani 1 d .
H35 H 0.5580(13) 0.6958(13) 0.9196(10) 0.100 Uiso 1 calc R
C36 C 0.5768(10) 0.5211(12) 0.8873(10) 0.071(4) Uani 1 d .
H36 H 0.5224(10) 0.5091(12) 0.8779(10) 0.086 Uiso 1 calc R
O O 0.9185(9) -0.2639(13) 0.7945(10) 0.131(5) Uani 1 d .

loop_
_atom_type_symbol
_atom_type_description
_atom_type_scat_dispersion_real
_atom_type_scat_dispersion_imag
_atom_type_scat_source
C C .0033 .0016 'International Tables Vol C Tables 4.2.6.8 and 6.1.1.4'
H H .0000 .0000 'International Tables Vol C Tables 4.2.6.8 and 6.1.1.4'
N N .0061 .0033 'International Tables Vol C Tables 4.2.6.8 and 6.1.1.4'
Au Au -2.0133 8.8022 'International Tables Vol C Tables 4.2.6.8 and 6.1.1.4'
Cl Cl .1484 .1585 'International Tables Vol C Tables 4.2.6.8 and 6.1.1.4'
S S .1246 .1234 'International Tables Vol C Tables 4.2.6.8 and 6.1.1.4'
O O .0106 .0060 'International Tables Vol C Tables 4.2.6.8 and 6.1.1.4'

loop_
_geom_angle_atom_site_label_1
_geom_angle_atom_site_label_2
_geom_angle_atom_site_label_3
_geom_angle
C1 Au S20 86.9(3)
C1 Au S30 83.5(3)
S20 Au S30 169.99(12)
C1 Au Cl1 171.8(3)
S20 Au Cl1 92.25(12)
S30 Au Cl1 96.83(12)
C2 C1 C6 119.9(11)
C2 C1 Au 115.8(8)
C6 C1 Au 124.3(8)
C1 C2 C3 120.9(12)
C4 C3 C2 120.1(12)
C5 C4 C3 118.8(12)
C4 C5 C6 121.5(13)
C1 C6 C5 118.5(11)
C1 C6 C7 122.4(11)
C5 C6 C7 118.4(12)
N8 C7 C6 113.4(13)
C9 N8 C7 116.2(12)
C9 N8 C10 107.0(12)
C7 N8 C10 108.6(13)
C21 S20 Au 108.7(4)
N22 C21 C26 116.8(12)
N22 C21 S20 122.5(9)
C26 C21 S20 120.4(10)
C21 N22 C23 124.1(11)
C24 C23 N22 121.3(14)
C23 C24 C25 117.4(14)
C24 C25 C26 120.6(14)
C21 C26 C25 119.8(14)
C31 S30 Au 108.1(4)
N32 C31 C36 117.0(12)
N32 C31 S30 119.9(9)
C36 C31 S30 123.1(11)
C33 N32 C31 123.2(12)
N32 C33 C34 119.7(14)
C33 C34 C35 118.7(14)
C36 C35 C34 120.6(15)
C35 C36 C31 120.8(15)

loop_
_geom_bond_atom_site_label_1
_geom_bond_atom_site_label_2
_geom_bond_distance
Au C1 2.063(11)
Au S20 2.334(3)
Au S30 2.337(3)
Au Cl1 2.365(3)
C1 C2 1.359(14)
C1 C6 1.37(2)
C2 C3 1.38(2)
C3 C4 1.36(2)
C4 C5 1.36(2)
C5 C6 1.39(2)
C6 C7 1.55(2)
C7 N8 1.44(2)
N8 C9 1.44(2)
N8 C10 1.57(2)
S20 C21 1.735(12)
C21 N22 1.334(14)
C21 C26 1.37(2)
N22 C23 1.344(15)
C23 C24 1.34(2)
C24 C25 1.38(2)
C25 C26 1.41(2)
S30 C31 1.741(12)
C31 N32 1.35(2)
C31 C36 1.38(2)
N32 C33 1.34(2)
C33 C34 1.36(2)
C34 C35 1.37(2)
C35 C36 1.35(2)
